data_7110782
loop_
_publ_author_name
'Harvey, Melanie J.'
'Hanusa, Timothy P.'
'Pink, Maren'

_publ_section_title
;
 Unusual stability of the coordinated triethylborohydride anion in an
 alkaline-earth metal complex: crystallographic characterization of
 [Ca(HBEt3){1,2,4-C5(SiMe3)3H2}(thf)2]
;
_journal_issue 6
_journal_name_full 'Chemical Communications'
_journal_page_first 489
_journal_paper_doi 10.1039/a908674i
_journal_year 2000
_chemical_compound_source 'Prof. Timothy P. Hanusa, Vanderbilt U'
_chemical_formula_sum 'C28 H61 B Ca O2 Si3'
_chemical_formula_weight 564.93
_chemical_name_common 99141
_chemical_name_systematic
;
  ?
;
_space_group_IT_number 33
_symmetry_cell_setting orthorhombic
_symmetry_space_group_name_Hall 'P 2c -2n'
_symmetry_space_group_name_H-M 'P n a 21'
_atom_sites_solution_hydrogens mixed
_atom_sites_solution_primary direct
_atom_sites_solution_secondary difmap
_audit_creation_method SHELXL
_cell_angle_alpha 90.00
_cell_angle_beta 90.00
_cell_angle_gamma 90.00
_cell_formula_units_Z 4
_cell_length_a 22.306(2)
_cell_length_b 9.9944(9)
_cell_length_c 16.0091(15)
_cell_measurement_reflns_used 5521
_cell_measurement_temperature 173(2)
_cell_volume 3569.0(6)
_computing_cell_refinement 'SAINT, Siemens'
_computing_data_collection 'SMART, Siemens'
_computing_data_reduction 'SAINT, Siemens'
_computing_molecular_graphics 'Bruker SHELXTL'
_computing_structure_refinement 'SHELXL-93 (Sheldrick, 1993)'
_computing_structure_solution 'SHELXS-86 (Sheldrick, 1990)'
_diffrn_ambient_temperature 173(2)
_diffrn_measurement_device 'SMART CCD system, Siemens'
_diffrn_measurement_method 'area detector, omega-scans'
_diffrn_radiation_monochromator graphite
_diffrn_radiation_source 'normal-focus sealed tube'
_diffrn_radiation_type MoK\a
_diffrn_radiation_wavelength 0.71073
_diffrn_reflns_av_R_equivalents 0.0546
_diffrn_reflns_av_sigmaI/netI 0.0592
_diffrn_reflns_limit_h_max 25
_diffrn_reflns_limit_h_min -26
_diffrn_reflns_limit_k_max 11
_diffrn_reflns_limit_k_min -11
_diffrn_reflns_limit_l_max 19
_diffrn_reflns_limit_l_min -19
_diffrn_reflns_number 24468
_diffrn_reflns_theta_max 25.06
_diffrn_reflns_theta_min 1.83
_exptl_absorpt_coefficient_mu 0.297
_exptl_absorpt_correction_T_max 1.000000
_exptl_absorpt_correction_T_min 0.767612
_exptl_absorpt_correction_type 'SADABS, Sheldrick (1996)'
_exptl_crystal_colour colourless
_exptl_crystal_density_diffrn 1.051
_exptl_crystal_description plate
_exptl_crystal_F_000 1248
_exptl_crystal_size_max 0.272
_exptl_crystal_size_mid 0.251
_exptl_crystal_size_min 0.108
_refine_diff_density_max 0.274
_refine_diff_density_min -0.342
_refine_diff_density_rms 0.046
_refine_ls_abs_structure_details 'Flack H D (1983), Acta Cryst. A39, 876-881'
_refine_ls_abs_structure_Flack 0.03(5)
_refine_ls_extinction_method none
_refine_ls_goodness_of_fit_all 0.963
_refine_ls_goodness_of_fit_obs 1.037
_refine_ls_hydrogen_treatment mixed
_refine_ls_matrix_type full
_refine_ls_number_parameters 392
_refine_ls_number_reflns 6321
_refine_ls_number_restraints 18
_refine_ls_restrained_S_all 0.967
_refine_ls_restrained_S_obs 1.042
_refine_ls_R_factor_all 0.0790
_refine_ls_R_factor_obs 0.0490
_refine_ls_shift/esd_max -0.147
_refine_ls_shift/esd_mean 0.009
_refine_ls_structure_factor_coef Fsqd
_refine_ls_weighting_details 'w=1/[\s^2^(Fo^2^)+(0.0769P)^2^+0.0000P] where P=(Fo^2^+2Fc^2^)/3'
_refine_ls_weighting_scheme calc
_refine_ls_wR_factor_all 0.1316
_refine_ls_wR_factor_obs 0.1175
_reflns_number_observed 4440
_reflns_number_total 6321
_reflns_observed_criterion >2sigma(I)
_cod_data_source_file a908674isup1.cif
_cod_data_source_block 99141n
_cod_depositor_comments
;
The following automatic conversions were performed:

'_refine_ls_weighting_scheme' value 'calc
w=1/[\s^2^(Fo^2^)+(0.0769P)^2^+0.0000P] where P=(Fo^2^+2Fc^2^)/3' was
changed to 'calc'. New tag '_refine_ls_weighting_details' was
created. The value of the new tag was set to
'w=1/[\s^2^(Fo^2^)+(0.0769P)^2^+0.0000P] where P=(Fo^2^+2Fc^2^)/3'.

Automatic conversion script
Id: cif_fix_values 3143 2015-03-26 13:38:13Z robertas 
;
_cod_original_cell_volume 3568.9(6)
_cod_original_sg_symbol_H-M Pna2(1)
_cod_database_code 7110782

loop_
_symmetry_equiv_pos_as_xyz
'x, y, z'
'-x, -y, z+1/2'
'x+1/2, -y+1/2, z'
'-x+1/2, y+1/2, z+1/2'

loop_
_atom_site_aniso_label
_atom_site_aniso_U_11
_atom_site_aniso_U_22
_atom_site_aniso_U_33
_atom_site_aniso_U_23
_atom_site_aniso_U_13
_atom_site_aniso_U_12
Ca 0.0345(4) 0.0415(4) 0.0465(4) -0.0069(4) -0.0056(4) -0.0006(3)
C1 0.034(2) 0.055(2) 0.046(2) -0.011(2) -0.005(2) -0.005(2)
C2 0.042(2) 0.049(3) 0.052(2) -0.012(2) -0.004(2) -0.009(2)
C3 0.041(2) 0.048(2) 0.055(2) -0.017(2) 0.000(2) -0.005(2)
C4 0.038(2) 0.055(3) 0.046(2) -0.012(2) 0.000(2) -0.002(2)
C5 0.038(2) 0.050(2) 0.040(2) -0.007(2) -0.005(2) -0.004(2)
Si1 0.0347(6) 0.0726(9) 0.0603(7) -0.0020(6) -0.0049(5) 0.0078(6)
C6 0.070(7) 0.113(9) 0.076(6) 0.017(7) 0.008(6) 0.044(7)
C7 0.050(6) 0.145(11) 0.084(8) -0.008(7) -0.028(5) 0.027(7)
C8 0.049(6) 0.091(9) 0.118(11) 0.008(7) 0.009(6) 0.018(5)
C6D 0.081(8) 0.095(9) 0.075(7) 0.001(7) -0.008(7) 0.034(7)
C7D 0.049(7) 0.108(11) 0.205(19) 0.029(12) 0.014(9) 0.007(6)
C8D 0.099(11) 0.146(14) 0.070(8) 0.004(9) -0.019(7) 0.060(11)
Si2 0.0491(7) 0.0624(8) 0.0618(7) -0.0033(6) 0.0080(6) -0.0119(6)
C9 0.102(10) 0.087(11) 0.116(14) 0.026(11) 0.034(9) 0.005(8)
C10 0.056(7) 0.185(24) 0.097(12) 0.002(13) 0.019(8) -0.071(10)
C11 0.088(11) 0.096(9) 0.038(6) -0.002(6) -0.010(6) -0.027(8)
C9D 0.071(8) 0.066(8) 0.095(12) 0.003(7) 0.044(8) -0.013(6)
C10D 0.155(21) 0.149(23) 0.073(10) 0.046(13) -0.046(12) -0.106(17)
C11D 0.106(15) 0.154(19) 0.045(9) -0.014(11) 0.002(9) -0.080(13)
Si3 0.0420(6) 0.0661(8) 0.0636(7) -0.0171(6) 0.0102(6) -0.0002(6)
C12 0.086(4) 0.117(5) 0.125(5) -0.058(4) 0.042(4) -0.020(4)
C13 0.145(6) 0.107(6) 0.173(7) 0.043(5) 0.104(6) 0.039(5)
C14 0.060(4) 0.236(9) 0.111(5) -0.070(6) -0.007(3) 0.044(5)
O1 0.043(2) 0.052(2) 0.074(2) 0.0062(14) -0.0160(14) -0.0020(13)
C18 0.124(5) 0.069(4) 0.105(4) 0.010(3) -0.036(4) -0.011(3)
C15 0.045(3) 0.138(6) 0.131(5) 0.049(4) -0.026(3) -0.020(3)
C16 0.069(4) 0.191(8) 0.111(5) 0.081(5) 0.005(4) 0.045(4)
C17 0.146(7) 0.077(4) 0.096(4) 0.006(4) -0.033(5) 0.023(4)
B1 0.066(4) 0.061(4) 0.080(4) 0.010(3) -0.021(3) -0.019(3)
C23 0.108(5) 0.127(6) 0.127(6) 0.056(5) 0.010(4) -0.024(4)
C24 0.079(5) 0.151(7) 0.224(10) 0.053(7) 0.042(5) 0.006(5)
C25 0.098(4) 0.065(4) 0.127(5) 0.009(3) -0.025(4) 0.000(3)
C26 0.206(12) 0.175(10) 0.395(20) 0.182(13) 0.013(12) 0.045(9)
C27 0.106(5) 0.191(9) 0.120(6) -0.049(6) -0.046(5) 0.037(5)
C28 0.174(8) 0.091(6) 0.299(12) -0.074(7) -0.143(9) 0.019(5)
O2 0.080(2) 0.078(2) 0.055(2) -0.029(2) 0.005(2) 0.001(2)
C19 0.153(7) 0.132(7) 0.175(8) -0.034(6) 0.064(7) 0.052(6)
C21 0.362(21) 0.331(20) 0.104(7) -0.121(12) 0.056(10) 0.033(19)
C20 0.330(19) 0.229(14) 0.222(14) -0.188(13) 0.102(13) -0.044(15)
C22 0.195(9) 0.256(12) 0.043(3) -0.009(5) 0.002(4) 0.080(8)

loop_
_atom_site_label
_atom_site_type_symbol
_atom_site_fract_x
_atom_site_fract_y
_atom_site_fract_z
_atom_site_U_iso_or_equiv
_atom_site_thermal_displace_type
_atom_site_occupancy
_atom_site_calc_flag
_atom_site_refinement_flags
_atom_site_disorder_group
Ca Ca 0.35467(3) 0.45014(7) 0.16977(5) 0.0408(2) Uani 1 d . 2
C1 C 0.2509(2) 0.3957(4) 0.0857(2) 0.0452(9) Uani 1 d . .
C2 C 0.2618(2) 0.2761(4) 0.1344(2) 0.0476(10) Uani 1 d . .
C3 C 0.3158(2) 0.2209(4) 0.1012(2) 0.0480(10) Uani 1 d . .
H3 H 0.3317(2) 0.1304(4) 0.1162(2) 0.058 Uiso 1 calc R 2
C4 C 0.3378(2) 0.3000(4) 0.0334(2) 0.0464(10) Uani 1 d . .
C5 C 0.2967(2) 0.4068(4) 0.0257(2) 0.0427(9) Uani 1 d . .
H5 H 0.2960(2) 0.4711(4) -0.0221(2) 0.051 Uiso 1 calc R 2
Si1 Si 0.18459(5) 0.51164(13) 0.08016(8) 0.0559(3) Uani 1 d D .
C6 C 0.1385(4) 0.5330(12) 0.1761(5) 0.087(4) Uani 0.518(9) d PD 1
H6A H 0.1621(13) 0.5797(71) 0.2188(18) 0.130 Uiso 0.518(9) calc PR 1
H6B H 0.1265(30) 0.4450(13) 0.1972(28) 0.130 Uiso 0.518(9) calc PR 1
H6C H 0.1027(18) 0.5857(69) 0.1628(12) 0.130 Uiso 0.518(9) calc PR 1
C7 C 0.1336(4) 0.4512(12) -0.0062(6) 0.093(4) Uani 0.518(9) d PD 1
H7A H 0.1531(18) 0.4656(85) -0.0604(7) 0.140 Uiso 0.518(9) calc PR 1
H7B H 0.0958(17) 0.5011(65) -0.0044(36) 0.140 Uiso 0.518(9) calc PR 1
H7C H 0.1255(33) 0.3556(24) 0.0013(33) 0.140 Uiso 0.518(9) calc PR 1
C8 C 0.2084(4) 0.6828(7) 0.0439(9) 0.086(4) Uani 0.518(9) d PD 1
H8A H 0.2256(35) 0.7323(31) 0.0910(15) 0.129 Uiso 0.518(9) calc PR 1
H8B H 0.1734(8) 0.7312(32) 0.0224(49) 0.129 Uiso 0.518(9) calc PR 1
H8C H 0.2384(28) 0.6739(7) -0.0004(38) 0.129 Uiso 0.518(9) calc PR 1
C6D C 0.1853(5) 0.6331(10) 0.1698(6) 0.084(4) Uani 0.482(9) d PD 2
H6D H 0.2240(14) 0.6796(59) 0.1713(31) 0.125 Uiso 0.482(9) calc PR 2
H6E H 0.1793(36) 0.5845(14) 0.2223(7) 0.125 Uiso 0.482(9) calc PR 2
H6F H 0.1530(23) 0.6986(49) 0.1624(27) 0.125 Uiso 0.482(9) calc PR 2
C7D C 0.1107(3) 0.4243(12) 0.0847(12) 0.121(6) Uani 0.482(9) d PD 2
H7D H 0.1030(24) 0.3946(104) 0.1421(19) 0.181 Uiso 0.482(9) calc PR 2
H7E H 0.1114(19) 0.3466(70) 0.0474(58) 0.181 Uiso 0.482(9) calc PR 2
H7F H 0.0789(7) 0.4859(39) 0.0671(72) 0.181 Uiso 0.482(9) calc PR 2
C8D C 0.1923(6) 0.6129(15) -0.0172(7) 0.105(6) Uani 0.482(9) d PD 2
H8D H 0.2298(17) 0.6639(51) -0.0152(19) 0.121(59) Uiso 0.482(9) calc PR 2
H8E H 0.1584(18) 0.6747(50) -0.0218(23) 0.133(51) Uiso 0.482(9) calc PR 2
H8F H 0.1928(29) 0.5532(16) -0.0658(7) 0.054(25) Uiso 0.482(9) calc PR 2
Si2 Si 0.21546(5) 0.18351(13) 0.21105(8) 0.0578(3) Uani 1 d D .
C9 C 0.2597(6) 0.0576(22) 0.2734(16) 0.102(6) Uani 0.54(3) d PD 1
H9A H 0.2820(33) -0.0008(63) 0.2353(16) 0.153 Uiso 0.54(3) calc PR 1
H9B H 0.2322(7) 0.0036(64) 0.3073(45) 0.153 Uiso 0.54(3) calc PR 1
H9C H 0.2878(29) 0.1046(22) 0.3102(45) 0.153 Uiso 0.54(3) calc PR 1
C10 C 0.1408(6) 0.1475(35) 0.1618(13) 0.113(9) Uani 0.54(3) d PD 1
H10A H 0.1460(10) 0.0829(85) 0.1163(46) 0.169 Uiso 0.54(3) calc PR 1
H10B H 0.1238(22) 0.2305(38) 0.1395(59) 0.169 Uiso 0.54(3) calc PR 1
H10C H 0.1136(17) 0.1101(107) 0.2039(21) 0.169 Uiso 0.54(3) calc PR 1
C11 C 0.2053(10) 0.2732(18) 0.3127(7) 0.074(5) Uani 0.54(3) d PD 1
H11A H 0.1912(33) 0.3644(28) 0.3021(7) 0.111 Uiso 0.54(3) calc PR 1
H11B H 0.2436(12) 0.2765(68) 0.3425(22) 0.111 Uiso 0.54(3) calc PR 1
H11C H 0.1757(26) 0.2255(42) 0.3468(19) 0.111 Uiso 0.54(3) calc PR 1
C9D C 0.2502(7) 0.0134(11) 0.2242(16) 0.077(5) Uani 0.46(3) d PD 2
H9D H 0.2521(37) -0.0316(36) 0.1699(19) 0.116 Uiso 0.46(3) calc PR 2
H9E H 0.2258(22) -0.0398(32) 0.2628(46) 0.116 Uiso 0.46(3) calc PR 2
H9F H 0.2908(16) 0.0231(11) 0.2468(52) 0.116 Uiso 0.46(3) calc PR 2
C10D C 0.1499(12) 0.0914(34) 0.1654(16) 0.126(13) Uani 0.46(3) d PD 2
H10D H 0.1611(21) 0.0543(123) 0.1109(47) 0.189 Uiso 0.46(3) calc PR 2
H10E H 0.1162(22) 0.1532(50) 0.1585(83) 0.189 Uiso 0.46(3) calc PR 2
H10F H 0.1382(45) 0.0185(101) 0.2030(49) 0.189 Uiso 0.46(3) calc PR 2
C11D C 0.1798(10) 0.2929(22) 0.2922(13) 0.101(8) Uani 0.46(3) d PD 2
H11D H 0.1472(34) 0.3445(85) 0.2667(21) 0.152 Uiso 0.46(3) calc PR 2
H11E H 0.2099(16) 0.3543(77) 0.3151(51) 0.152 Uiso 0.46(3) calc PR 2
H11F H 0.1636(44) 0.2371(23) 0.3372(36) 0.152 Uiso 0.46(3) calc PR 2
Si3 Si 0.40238(5) 0.26320(13) -0.03603(7) 0.0573(3) Uani 1 d . .
C12 C 0.3879(3) 0.1133(7) -0.0998(4) 0.109(2) Uani 1 d . .
H12A H 0.3485(11) 0.1214(24) -0.1267(25) 0.164 Uiso 1 calc R .
H12B H 0.3884(22) 0.0338(9) -0.0641(7) 0.164 Uiso 1 calc R .
H12C H 0.4190(14) 0.1050(29) -0.1428(21) 0.164 Uiso 1 calc R .
C13 C 0.4133(4) 0.4034(7) -0.1088(5) 0.142(3) Uani 1 d . .
H13A H 0.3781(15) 0.4118(44) -0.1449(29) 0.213 Uiso 1 calc R .
H13B H 0.4489(19) 0.3867(35) -0.1431(32) 0.213 Uiso 1 calc R .
H13C H 0.4188(31) 0.4863(14) -0.0771(5) 0.213 Uiso 1 calc R .
C14 C 0.4712(3) 0.2299(8) 0.0254(4) 0.136(3) Uani 1 d . .
H14A H 0.5027(9) 0.1962(58) -0.0117(8) 0.203 Uiso 1 calc R .
H14B H 0.4626(7) 0.1629(45) 0.0685(25) 0.203 Uiso 1 calc R .
H14C H 0.4847(15) 0.3129(15) 0.0520(31) 0.203 Uiso 1 calc R .
O1 O 0.42285(12) 0.3115(3) 0.2453(2) 0.0563(8) Uani 1 d . 1
C18 C 0.4088(3) 0.1802(6) 0.2795(4) 0.099(2) Uani 1 d . 1
H18A H 0.4063(3) 0.1122(6) 0.2347(4) 0.119 Uiso 1 calc R 1
H18B H 0.3705(3) 0.1819(6) 0.3105(4) 0.119 Uiso 1 calc R 1
C15 C 0.4844(2) 0.3394(7) 0.2634(4) 0.105(2) Uani 1 d . 1
H15A H 0.4878(2) 0.4136(7) 0.3041(4) 0.126 Uiso 1 calc R 1
H15B H 0.5062(2) 0.3642(7) 0.2119(4) 0.126 Uiso 1 calc R 1
C16 C 0.5090(3) 0.2123(8) 0.2995(4) 0.124(3) Uani 1 d . 1
H16A H 0.5256(3) 0.1544(8) 0.2549(4) 0.149 Uiso 1 calc R 1
H16B H 0.5411(3) 0.2317(8) 0.3405(4) 0.149 Uiso 1 calc R 1
C17 C 0.4611(3) 0.1517(6) 0.3377(4) 0.106(2) Uani 1 d . 1
H17A H 0.4539(3) 0.1904(6) 0.3937(4) 0.128 Uiso 1 calc R 1
H17B H 0.4678(3) 0.0542(6) 0.3434(4) 0.128 Uiso 1 calc R 1
B1 B 0.4346(3) 0.6563(6) 0.1257(4) 0.069(2) Uani 1 d . 1
H1B H 0.4341(17) 0.5448(41) 0.1123(23) 0.051(11) Uiso 1 d . 1
C23 C 0.4831(3) 0.7033(7) 0.0556(5) 0.121(3) Uani 1 d . 1
H23A H 0.4655(3) 0.6881(7) -0.0004(5) 0.145 Uiso 1 calc R 1
H23B H 0.4897(3) 0.8008(7) 0.0617(5) 0.145 Uiso 1 calc R 1
C24 C 0.5429(3) 0.6344(9) 0.0589(7) 0.151(3) Uani 1 d . 1
H24A H 0.5702(11) 0.6758(53) 0.0184(35) 0.227 Uiso 1 calc R 1
H24B H 0.5379(6) 0.5395(20) 0.0453(47) 0.227 Uiso 1 calc R 1
H24C H 0.5598(16) 0.6429(65) 0.1152(15) 0.227 Uiso 1 calc R 1
C25 C 0.3666(3) 0.7099(5) 0.1095(4) 0.097(2) Uani 1 d . 1
H25A H 0.3450(3) 0.6400(5) 0.0777(4) 0.116 Uiso 1 calc R 1
H25B H 0.3466(3) 0.7177(5) 0.1645(4) 0.116 Uiso 1 calc R 1
C26 C 0.3585(4) 0.8364(6) 0.0656(6) 0.258(8) Uani 1 d . 1
H26A H 0.3771(3) 0.9087(5) 0.0979(4) 0.388 Uiso 1 calc R 1
H26B H 0.3156(4) 0.8546(11) 0.0591(13) 0.388 Uiso 1 calc R 1
H26C H 0.3774(9) 0.8310(5) 0.0105(4) 0.388 Uiso 1 calc R 1
C27 C 0.4550(2) 0.6681(5) 0.2219(4) 0.139(3) Uani 1 d R 1
H27A H 0.4271(3) 0.6143(5) 0.2564(4) 0.167 Uiso 1 calc R 1
H27B H 0.4954(2) 0.6282(6) 0.2277(4) 0.167 Uiso 1 calc R 1
C28 C 0.4566(3) 0.8041(5) 0.2553(4) 0.188(5) Uani 1 d R 1
H28A H 0.4984(2) 0.8323(5) 0.2624(4) 0.282 Uiso 1 calc R 1
H28B H 0.4363(3) 0.8063(5) 0.3096(4) 0.282 Uiso 1 calc R 1
H28C H 0.4364(3) 0.8650(5) 0.2165(4) 0.282 Uiso 1 calc R 1
O2 O 0.31960(15) 0.5225(3) 0.3018(2) 0.0710(10) Uani 1 d D .
C19 C 0.2906(4) 0.6420(9) 0.3249(6) 0.153(4) Uani 1 d D .
H19A H 0.2468(4) 0.6354(9) 0.3153(6) 0.184 Uiso 1 calc R .
H19B H 0.3064(4) 0.7188(9) 0.2927(6) 0.184 Uiso 1 calc R .
C21 C 0.3015(8) 0.5280(18) 0.4448(7) 0.265(8) Uani 1 d D .
H21A H 0.2597(8) 0.4953(18) 0.4471(7) 0.318 Uiso 1 calc R .
H21B H 0.3209(8) 0.5152(18) 0.4999(7) 0.318 Uiso 1 calc R .
C20 C 0.3045(8) 0.6583(15) 0.4191(9) 0.260(9) Uani 1 d D .
H20A H 0.3448(8) 0.6968(15) 0.4284(9) 0.312 Uiso 1 calc R .
H20B H 0.2741(8) 0.7144(15) 0.4475(9) 0.312 Uiso 1 calc R .
C22 C 0.3352(4) 0.4643(11) 0.3782(3) 0.165(4) Uani 1 d D .
H22A H 0.3787(4) 0.4756(11) 0.3883(3) 0.198 Uiso 1 calc R .
H22B H 0.3262(4) 0.3673(11) 0.3770(3) 0.198 Uiso 1 calc R .

loop_
_atom_type_symbol
_atom_type_description
_atom_type_scat_dispersion_real
_atom_type_scat_dispersion_imag
_atom_type_scat_source
C C 0.0033 0.0016 'International Tables Vol C Tables 4.2.6.8 and 6.1.1.4'
H H 0.0000 0.0000 'International Tables Vol C Tables 4.2.6.8 and 6.1.1.4'
B B 0.0013 0.0007 'International Tables Vol C Tables 4.2.6.8 and 6.1.1.4'
O O 0.0106 0.0060 'International Tables Vol C Tables 4.2.6.8 and 6.1.1.4'
Si Si 0.0817 0.0704 'International Tables Vol C Tables 4.2.6.8 and 6.1.1.4'
Ca Ca 0.2262 0.3064 'International Tables Vol C Tables 4.2.6.8 and 6.1.1.4'

loop_
_geom_angle_atom_site_label_1
_geom_angle_atom_site_label_2
_geom_angle_atom_site_label_3
_geom_angle
O2 Ca O1 86.32(11)
O2 Ca C4 148.59(12)
O2 Ca C5 131.18(12)
C4 Ca C5 30.59(12)
O2 Ca C3 121.27(12)
C4 Ca C3 30.95(12)
C5 Ca C3 49.77(13)
O2 Ca C1 102.75(12)
C4 Ca C1 50.75(12)
C5 Ca C1 30.09(11)
C3 Ca C1 49.84(12)
O2 Ca C2 97.31(11)
C4 Ca C2 51.29(12)
C5 Ca C2 50.21(12)
C3 Ca C2 30.35(12)
C1 Ca C2 30.53(12)
O2 Ca H1B 120.4(10)
C4 Ca H1B 90.7(10)
C5 Ca H1B 95.6(10)
C3 Ca H1B 117.0(10)
C1 Ca H1B 124.0(10)
C2 Ca H1B 141.8(10)
C5 C1 C2 108.1(3)
C5 C1 Si1 119.4(3)
C2 C1 Si1 131.8(3)
C5 C1 Ca 72.8(2)
C2 C1 Ca 75.9(2)
Si1 C1 Ca 124.5(2)
C3 C2 C1 105.1(3)
C3 C2 Si2 121.6(3)
C1 C2 Si2 132.5(3)
C3 C2 Ca 71.8(2)
C1 C2 Ca 73.6(2)
Si2 C2 Ca 126.7(2)
C2 C3 C4 111.0(4)
C2 C3 Ca 77.9(2)
C4 C3 Ca 74.2(2)
C2 C3 H3 124.0(3)
C4 C3 H3 124.0(2)
Ca C3 H3 124.03(9)
C5 C4 C3 105.1(3)
C5 C4 Si3 127.0(3)
C3 C4 Si3 127.7(3)
C5 C4 Ca 74.8(2)
C3 C4 Ca 74.9(2)
Si3 C4 Ca 119.4(2)
C1 C5 C4 110.7(4)
C1 C5 Ca 77.1(2)
C4 C5 Ca 74.6(2)
C1 C5 H5 124.2(2)
C4 C5 H5 124.2(2)
Ca C5 H5 124.20(9)
C8D Si1 C7D 111.6(7)
C8D Si1 C6D 106.7(6)
C7D Si1 C6D 106.2(7)
C6 Si1 C1 117.8(3)
C8D Si1 C1 107.5(4)
C7D Si1 C1 113.8(4)
C6D Si1 C1 110.8(3)
C6 Si1 C8 107.8(6)
C1 Si1 C8 110.7(3)
C6 Si1 C7 108.0(5)
C1 Si1 C7 108.1(3)
C8 Si1 C7 103.5(6)
Si1 C6 H6A 109.5(4)
Si1 C6 H6B 109.5(4)
H6A C6 H6B 109.5
Si1 C6 H6C 109.5(3)
H6A C6 H6C 109.5
H6B C6 H6C 109.5
Si1 C7 H7A 109.5(4)
Si1 C7 H7B 109.5(3)
H7A C7 H7B 109.5
Si1 C7 H7C 109.5(4)
H7A C7 H7C 109.5
H7B C7 H7C 109.5
Si1 C8 H8A 109.5(5)
Si1 C8 H8B 109.5(3)
H8A C8 H8B 109.5
Si1 C8 H8C 109.5(4)
H8A C8 H8C 109.5
H8B C8 H8C 109.5
Si1 C6D H6D 109.5(4)
Si1 C6D H6E 109.5(4)
H6D C6D H6E 109.5
Si1 C6D H6F 109.5(3)
H6D C6D H6F 109.5
H6E C6D H6F 109.5
Si1 C7D H7D 109.5(6)
Si1 C7D H7E 109.5(5)
H7D C7D H7E 109.5
Si1 C7D H7F 109.5(4)
H7D C7D H7F 109.5
H7E C7D H7F 109.5
Si1 C8D H8D 109.5(5)
Si1 C8D H8E 109.5(4)
H8D C8D H8E 109.5
Si1 C8D H8F 109.5(5)
H8D C8D H8F 109.5
H8E C8D H8F 109.5
C2 Si2 C11 113.9(7)
C2 Si2 C11D 113.8(8)
C2 Si2 C10D 115.0(8)
C11D Si2 C10D 103.0(13)
C2 Si2 C10 108.2(7)
C11 Si2 C10 110.5(10)
C2 Si2 C9D 107.2(4)
C11D Si2 C9D 128.6(14)
C10D Si2 C9D 85.5(16)
C2 Si2 C9 113.1(5)
C11 Si2 C9 85.5(14)
C10 Si2 C9 123.9(15)
Si2 C9 H9A 109.5(9)
Si2 C9 H9B 109.5(5)
H9A C9 H9B 109.5
Si2 C9 H9C 109.4(9)
H9A C9 H9C 109.5
H9B C9 H9C 109.5
Si2 C10 H10A 109.5(10)
Si2 C10 H10B 109.4(10)
H10A C10 H10B 109.5
Si2 C10 H10C 109.5(7)
H10A C10 H10C 109.5
H10B C10 H10C 109.5
Si2 C11 H11A 109.5(6)
Si2 C11 H11B 109.4(7)
H11A C11 H11B 109.5
Si2 C11 H11C 109.5(7)
H11A C11 H11C 109.5
H11B C11 H11C 109.5
Si2 C9D H9D 109.5(8)
Si2 C9D H9E 109.5(4)
H9D C9D H9E 109.5
Si2 C9D H9F 109.4(7)
H9D C9D H9F 109.5
H9E C9D H9F 109.5
Si2 C10D H10D 109.5(11)
Si2 C10D H10E 109.4(13)
H10D C10D H10E 109.5
Si2 C10D H10F 109.5(8)
H10D C10D H10F 109.5
H10E C10D H10F 109.5
Si2 C11D H11D 109.5(9)
Si2 C11D H11E 109.4(7)
H11D C11D H11E 109.5
Si2 C11D H11F 109.4(8)
H11D C11D H11F 109.5
H11E C11D H11F 109.5
C13 Si3 C12 107.0(4)
C13 Si3 C14 111.3(4)
C12 Si3 C14 107.1(3)
C13 Si3 C4 109.4(2)
C12 Si3 C4 110.9(2)
C14 Si3 C4 111.1(2)
Si3 C12 H12A 109.5(2)
Si3 C12 H12B 109.5(3)
H12A C12 H12B 109.5
Si3 C12 H12C 109.5(2)
H12A C12 H12C 109.5
H12B C12 H12C 109.5
Si3 C13 H13A 109.5(3)
Si3 C13 H13B 109.5(2)
H13A C13 H13B 109.5
Si3 C13 H13C 109.5(3)
H13A C13 H13C 109.5
H13B C13 H13C 109.5
Si3 C14 H14A 109.5(2)
Si3 C14 H14B 109.5(3)
H14A C14 H14B 109.5
Si3 C14 H14C 109.5(2)
H14A C14 H14C 109.5
H14B C14 H14C 109.5
C15 O1 C18 107.8(4)
O1 C18 C17 103.6(5)
O1 C18 H18A 111.0(3)
C17 C18 H18A 111.0(4)
O1 C18 H18B 111.0(3)
C17 C18 H18B 111.0(4)
H18A C18 H18B 109.0
O1 C15 C16 105.4(5)
O1 C15 H15A 110.7(3)
C16 C15 H15A 110.7(4)
O1 C15 H15B 110.7(3)
C16 C15 H15B 110.7(4)
H15A C15 H15B 108.8
C17 C16 C15 105.1(5)
C17 C16 H16A 110.7(5)
C15 C16 H16A 110.7(4)
C17 C16 H16B 110.7(4)
C15 C16 H16B 110.7(4)
H16A C16 H16B 108.8
C16 C17 C18 103.9(5)
C16 C17 H17A 111.0(5)
C18 C17 H17A 111.0(4)
C16 C17 H17B 111.0(4)
C18 C17 H17B 111.0(3)
H17A C17 H17B 109.0
C27 B1 C23 116.8(5)
C27 B1 C25 113.0(5)
C23 B1 C25 114.4(5)
C27 B1 H1B 104.8(20)
C23 B1 H1B 99.2(21)
C25 B1 H1B 106.5(20)
C24 C23 B1 115.7(6)
C24 C23 H23A 108.4(5)
B1 C23 H23A 108.4(3)
C24 C23 H23B 108.4(4)
B1 C23 H23B 108.4(4)
H23A C23 H23B 107.4
C23 C24 H24A 109.5(4)
C23 C24 H24B 109.5(5)
H24A C24 H24B 109.5
C23 C24 H24C 109.5(5)
H24A C24 H24C 109.5
H24B C24 H24C 109.5
C26 C25 B1 118.5(6)
C26 C25 H25A 107.7(3)
B1 C25 H25A 107.7(3)
C26 C25 H25B 107.7(6)
B1 C25 H25B 107.7(3)
H25A C25 H25B 107.1
C25 C26 H26A 109.5(3)
C25 C26 H26B 109.5(4)
H26A C26 H26B 109.5
C25 C26 H26C 109.5(6)
H26A C26 H26C 109.5
H26B C26 H26C 109.5
C28 C27 B1 115.2(3)
C28 C27 H27A 108.47(12)
B1 C27 H27A 108.5(4)
C28 C27 H27B 108.5
B1 C27 H27B 108.5(3)
H27A C27 H27B 107.5(2)
C27 C28 H28A 109.47(5)
C27 C28 H28B 109.47(12)
H28A C28 H28B 109.47(12)
C27 C28 H28C 109.47(7)
H28A C28 H28C 109.5
H28B C28 H28C 109.47(5)
C22 O2 C19 103.7(6)
C22 O2 Ca 124.9(4)
C19 O2 Ca 130.3(4)
O2 C19 C20 104.7(9)
O2 C19 H19A 110.8(4)
C20 C19 H19A 110.8(7)
O2 C19 H19B 110.8(4)
C20 C19 H19B 110.8(7)
H19A C19 H19B 108.9
C20 C21 C22 99.9(12)
C20 C21 H21A 111.8(13)
C22 C21 H21A 111.8(9)
C20 C21 H21B 111.8(10)
C22 C21 H21B 111.8(7)
H21A C21 H21B 109.5
C21 C20 C19 100.6(9)
C21 C20 H20A 111.7(13)
C19 C20 H20A 111.7(7)
C21 C20 H20B 111.6(9)
C19 C20 H20B 111.6(7)
H20A C20 H20B 109.4
O2 C22 C21 109.3(9)
O2 C22 H22A 109.8(5)
C21 C22 H22A 109.8(8)
O2 C22 H22B 109.8(5)
C21 C22 H22B 109.8(9)
H22A C22 H22B 108.3
Ca H1B B1 110.46(2.48)

loop_
_geom_bond_atom_site_label_1
_geom_bond_atom_site_label_2
_geom_bond_distance
Ca O1 2.386(3)
Ca O2 2.367(3)
Ca C4 2.676(4)
Ca C5 2.679(4)
Ca C3 2.685(4)
Ca C1 2.733(4)
Ca C2 2.764(4)
Ca H1B 2.21(4)
C1 C5 1.406(5)
C1 C2 1.448(6)
C1 Si1 1.880(4)
C2 C3 1.428(5)
C2 Si2 1.851(4)
C3 C4 1.430(6)
C3 H3 1.00
C4 C5 1.413(6)
C4 Si3 1.856(4)
C5 H5 1.00
Si1 C6 1.860(5)
Si1 C8D 1.866(6)
Si1 C7D 1.867(6)
Si1 C6D 1.879(5)
Si1 C8 1.882(5)
Si1 C7 1.889(5)
C6 H6A 0.98
C6 H6B 0.98
C6 H6C 0.98
C7 H7A 0.98
C7 H7B 0.98
C7 H7C 0.98
C8 H8A 0.98
C8 H8B 0.98
C8 H8C 0.98
C6D H6D 0.98
C6D H6E 0.98
C6D H6F 0.98
C7D H7D 0.98
C7D H7E 0.98
C7D H7F 0.98
C8D H8D 0.98
C8D H8E 0.98
C8D H8F 0.98
Si2 C11 1.872(5)
Si2 C11D 1.875(6)
Si2 C10D 1.876(6)
Si2 C10 1.877(6)
Si2 C9D 1.880(6)
Si2 C9 1.885(6)
C9 H9A 0.98
C9 H9B 0.98
C9 H9C 0.98
C10 H10A 0.98
C10 H10B 0.98
C10 H10C 0.98
C11 H11A 0.98
C11 H11B 0.98
C11 H11C 0.98
C9D H9D 0.98
C9D H9E 0.98
C9D H9F 0.98
C10D H10D 0.98
C10D H10E 0.98
C10D H10F 0.98
C11D H11D 0.98
C11D H11E 0.98
C11D H11F 0.98
Si3 C13 1.838(6)
Si3 C12 1.842(6)
Si3 C14 1.853(6)
C12 H12A 0.98
C12 H12B 0.98
C12 H12C 0.98
C13 H13A 0.98
C13 H13B 0.98
C13 H13C 0.98
C14 H14A 0.98
C14 H14B 0.98
C14 H14C 0.98
O1 C15 1.430(5)
O1 C18 1.456(6)
C18 C17 1.520(8)
C18 H18A 0.99
C18 H18B 0.99
C15 C16 1.500(8)
C15 H15A 0.99
C15 H15B 0.99
C16 C17 1.372(9)
C16 H16A 0.99
C16 H16B 0.99
C17 H17A 0.99
C17 H17B 0.99
B1 C27 1.610(8)
B1 C23 1.629(9)
B1 C25 1.629(8)
B1 H1B 1.13(4)
C23 C24 1.503(9)
C23 H23A 0.99
C23 H23B 0.99
C24 H24A 0.98
C24 H24B 0.98
C24 H24C 0.98
C25 C26 1.458(7)
C25 H25A 0.99
C25 H25B 0.99
C26 H26A 0.98
C26 H26B 0.98
C26 H26C 0.98
C27 C28 1.462(2)
C27 H27A 0.9900(15)
C27 H27B 0.990(2)
C28 H28A 0.980(2)
C28 H28B 0.9800(14)
C28 H28C 0.98
O2 C22 1.399(7)
O2 C19 1.409(7)
C19 C20 1.55(2)
C19 H19A 0.99
C19 H19B 0.99
C21 C20 1.37(2)
C21 C22 1.451(11)
C21 H21A 0.99
C21 H21B 0.99
C20 H20A 0.99
C20 H20B 0.99
C22 H22A 0.99
C22 H22B 0.99

loop_
_geom_torsion_atom_site_label_1
_geom_torsion_atom_site_label_2
_geom_torsion_atom_site_label_3
_geom_torsion_atom_site_label_4
_geom_torsion
O2 Ca C1 C5 162.9(2)
C4 Ca C1 C5 -36.2(2)
C5 Ca C1 C5 0.0
C3 Ca C1 C5 -76.8(3)
C2 Ca C1 C5 -114.4(3)
O2 Ca C1 C2 -82.7(2)
C4 Ca C1 C2 78.2(2)
C5 Ca C1 C2 114.4(3)
C3 Ca C1 C2 37.6(2)
C2 Ca C1 C2 0.0
O2 Ca C1 Si1 48.6(2)
C4 Ca C1 Si1 -150.4(3)
C5 Ca C1 Si1 -114.3(4)
C3 Ca C1 Si1 169.0(3)
C2 Ca C1 Si1 131.3(4)
C5 C1 C2 C3 0.9(4)
Si1 C1 C2 C3 170.7(3)
Ca C1 C2 C3 -65.3(2)
C5 C1 C2 Si2 -168.7(3)
Si1 C1 C2 Si2 1.1(6)
Ca C1 C2 Si2 125.1(3)
C5 C1 C2 Ca 66.3(2)
Si1 C1 C2 Ca -123.9(3)
Ca C1 C2 Ca 0.0
O2 Ca C2 C3 -144.7(2)
C4 Ca C2 C3 36.2(2)
C5 Ca C2 C3 76.1(3)
C3 Ca C2 C3 0.0
C1 Ca C2 C3 112.5(3)
O2 Ca C2 C1 102.7(2)
C4 Ca C2 C1 -76.3(2)
C5 Ca C2 C1 -36.5(2)
C3 Ca C2 C1 -112.5(3)
C1 Ca C2 C1 0.0
O2 Ca C2 Si2 -28.5(3)
C4 Ca C2 Si2 152.5(3)
C5 Ca C2 Si2 -167.7(3)
C3 Ca C2 Si2 116.2(4)
C1 Ca C2 Si2 -131.2(4)
C1 C2 C3 C4 -1.0(4)
Si2 C2 C3 C4 170.0(3)
Ca C2 C3 C4 -67.6(3)
C1 C2 C3 Ca 66.6(2)
Si2 C2 C3 Ca -122.4(3)
Ca C2 C3 Ca 0.0
O2 Ca C3 C2 42.1(3)
C4 Ca C3 C2 -116.2(4)
C5 Ca C3 C2 -77.6(3)
C1 Ca C3 C2 -37.9(2)
C2 Ca C3 C2 0.0
O2 Ca C3 C4 158.3(2)
C4 Ca C3 C4 0.0
C5 Ca C3 C4 38.6(2)
C1 Ca C3 C4 78.3(3)
C2 Ca C3 C4 116.2(4)
C2 C3 C4 C5 0.7(4)
Ca C3 C4 C5 -69.3(2)
C2 C3 C4 Si3 -174.3(3)
Ca C3 C4 Si3 115.7(3)
C2 C3 C4 Ca 70.0(3)
Ca C3 C4 Ca 0.0
O2 Ca C4 C5 73.3(3)
C5 Ca C4 C5 0.0
C3 Ca C4 C5 110.7(3)
C1 Ca C4 C5 35.6(2)
C2 Ca C4 C5 75.2(2)
O2 Ca C4 C3 -37.4(4)
C5 Ca C4 C3 -110.7(3)
C3 Ca C4 C3 0.0
C1 Ca C4 C3 -75.1(2)
C2 Ca C4 C3 -35.5(2)
O2 Ca C4 Si3 -162.5(2)
C5 Ca C4 Si3 124.2(4)
C3 Ca C4 Si3 -125.1(4)
C1 Ca C4 Si3 159.8(3)
C2 Ca C4 Si3 -160.6(3)
C2 C1 C5 C4 -0.5(4)
Si1 C1 C5 C4 -171.8(3)
Ca C1 C5 C4 67.8(3)
C2 C1 C5 Ca -68.3(3)
Si1 C1 C5 Ca 120.4(2)
Ca C1 C5 Ca 0.0
C3 C4 C5 C1 -0.1(4)
Si3 C4 C5 C1 175.0(3)
Ca C4 C5 C1 -69.4(3)
C3 C4 C5 Ca 69.3(2)
Si3 C4 C5 Ca -115.6(3)
Ca C4 C5 Ca 0.0
O2 Ca C5 C1 -22.4(3)
C4 Ca C5 C1 116.0(4)
C3 Ca C5 C1 77.0(3)
C1 Ca C5 C1 0.0
C2 Ca C5 C1 37.0(2)
O2 Ca C5 C4 -138.5(2)
C4 Ca C5 C4 0.0
C3 Ca C5 C4 -39.1(2)
C1 Ca C5 C4 -116.0(4)
C2 Ca C5 C4 -79.0(3)
C5 C1 Si1 C6 -160.6(5)
C2 C1 Si1 C6 30.6(6)
Ca C1 Si1 C6 -72.0(5)
C5 C1 Si1 C8D 5.4(7)
C2 C1 Si1 C8D -163.5(7)
Ca C1 Si1 C8D 94.0(6)
C5 C1 Si1 C7D 129.5(7)
C2 C1 Si1 C7D -39.3(8)
Ca C1 Si1 C7D -141.9(7)
C5 C1 Si1 C6D -110.8(5)
C2 C1 Si1 C6D 80.3(6)
Ca C1 Si1 C6D -22.2(5)
C5 C1 Si1 C8 -35.9(6)
C2 C1 Si1 C8 155.2(6)
Ca C1 Si1 C8 52.7(5)
C5 C1 Si1 C7 76.8(5)
C2 C1 Si1 C7 -92.1(6)
Ca C1 Si1 C7 165.4(5)
C3 C2 Si2 C11 120.8(7)
C1 C2 Si2 C11 -71.0(8)
Ca C2 Si2 C11 30.8(7)
C3 C2 Si2 C11D 143.9(10)
C1 C2 Si2 C11D -47.9(10)
Ca C2 Si2 C11D 53.9(10)
C3 C2 Si2 C10D -97.6(15)
C1 C2 Si2 C10D 70.6(15)
Ca C2 Si2 C10D 172.4(14)
C3 C2 Si2 C10 -116.0(12)
C1 C2 Si2 C10 52.3(12)
Ca C2 Si2 C10 154.1(12)
C3 C2 Si2 C9D -4.5(10)
C1 C2 Si2 C9D 163.7(10)
Ca C2 Si2 C9D -94.5(9)
C3 C2 Si2 C9 25.3(11)
C1 C2 Si2 C9 -166.5(11)
Ca C2 Si2 C9 -64.7(11)
C5 C4 Si3 C13 9.2(5)
C3 C4 Si3 C13 -176.8(4)
Ca C4 Si3 C13 -83.6(4)
C5 C4 Si3 C12 -108.6(4)
C3 C4 Si3 C12 65.5(4)
Ca C4 Si3 C12 158.7(3)
C5 C4 Si3 C14 132.4(4)
C3 C4 Si3 C14 -53.5(5)
Ca C4 Si3 C14 39.7(4)
C15 O1 C18 C17 14.6(7)
C18 O1 C15 C16 7.4(7)
O1 C15 C16 C17 -29.3(8)
C15 C16 C17 C18 37.9(8)
O1 C18 C17 C16 -33.2(7)
C27 B1 C23 C24 56.3(9)
C25 B1 C23 C24 -168.4(7)
C27 B1 C25 C26 107.7(7)
C23 B1 C25 C26 -29.3(9)
C23 B1 C27 C28 73.8(6)
C25 B1 C27 C28 -62.1(5)
C4 Ca O2 C22 93.7(7)
C5 Ca O2 C22 134.1(6)
C3 Ca O2 C22 72.3(7)
C1 Ca O2 C22 122.8(6)
C2 Ca O2 C22 92.2(6)
C4 Ca O2 C19 -100.8(6)
C5 Ca O2 C19 -60.4(6)
C3 Ca O2 C19 -122.2(6)
C1 Ca O2 C19 -71.7(6)
C2 Ca O2 C19 -102.2(6)
C22 O2 C19 C20 12.3(11)
Ca O2 C19 C20 -155.6(7)
C22 C21 C20 C19 44.6(16)
O2 C19 C20 C21 -37.6(16)
C19 O2 C22 C21 15.9(13)
Ca O2 C22 C21 -175.5(9)
C20 C21 C22 O2 -40.8(17)
